data_4502503
loop_
_publ_author_name
'Feng, Xing'
'Du, Hao'
'Chen, Kai'
'Xiao, Xin'
'Luo, Shi-Xia'
'Xue, Sai-Feng'
'Zhang, Yun-Qian'
'Zhu, Qian-Jiang'
'Tao, Zhu'
'Zhang, Xiao-Yi'
'Wei, Gang'

_publ_section_title
;
 Design and Synthesis of Self-assembly Supramolecular Entities Based on
 Noncovalent Interaction of Cucurbit[5]uril, Metal Ions, and
 Hydroxybenzene or Its Derivatives
;
_journal_issue 7
_journal_name_full 'Crystal Growth &amp; Design'
_journal_page_first 2901
_journal_paper_doi 10.1021/cg901309b
_journal_volume 10
_journal_year 2010
_chemical_formula_sum 'C42 H56 K2 N22 O27'
_chemical_formula_weight 1379.29
_chemical_name_systematic
;
 ?
;
_space_group_IT_number 4
_symmetry_cell_setting monoclinic
_symmetry_space_group_name_Hall 'P 2yb'
_symmetry_space_group_name_H-M 'P 1 21 1'
_atom_sites_solution_hydrogens geom
_atom_sites_solution_primary direct
_atom_sites_solution_secondary difmap
_audit_creation_method SHELXL-97
_cell_angle_alpha 90.00
_cell_angle_beta 91.711(3)
_cell_angle_gamma 90.00
_cell_formula_units_Z 2
_cell_length_a 11.997(3)
_cell_length_b 16.249(4)
_cell_length_c 14.099(3)
_cell_measurement_temperature 223(2)
_cell_volume 2747.2(11)
_computing_cell_refinement 'SAINT (Bruker, 2005)'
_computing_data_collection 'APEX2 (Bruker, 2005)'
_computing_data_reduction SAINT
_computing_structure_refinement 'SHELXL97 (Sheldrick, 2008)'
_computing_structure_solution 'SHELXS97 (Sheldrick, 2008)'
_diffrn_ambient_temperature 223(2)
_diffrn_measured_fraction_theta_full 0.935
_diffrn_measured_fraction_theta_max 0.935
_diffrn_measurement_device_type 'Bruker Apex2 CCD Detector'
_diffrn_measurement_method '\f and \w scan'
_diffrn_radiation_monochromator graphite
_diffrn_radiation_source 'fine-focus sealed tube'
_diffrn_radiation_type MoK\a
_diffrn_radiation_wavelength 0.71073
_diffrn_reflns_av_R_equivalents 0.0230
_diffrn_reflns_av_sigmaI/netI 0.0386
_diffrn_reflns_limit_h_max 14
_diffrn_reflns_limit_h_min -14
_diffrn_reflns_limit_k_max 18
_diffrn_reflns_limit_k_min -20
_diffrn_reflns_limit_l_max 17
_diffrn_reflns_limit_l_min -17
_diffrn_reflns_number 18796
_diffrn_reflns_theta_full 25.99
_diffrn_reflns_theta_max 25.99
_diffrn_reflns_theta_min 1.44
_exptl_absorpt_coefficient_mu 0.286
_exptl_absorpt_correction_T_max 0.9424
_exptl_absorpt_correction_T_min 0.9166
_exptl_absorpt_correction_type multi-scan
_exptl_absorpt_process_details 'SADABS (Bruker, 2005)'
_exptl_crystal_colour colorless
_exptl_crystal_density_diffrn 1.667
_exptl_crystal_density_method 'not measured'
_exptl_crystal_description prism
_exptl_crystal_F_000 1432
_exptl_crystal_size_max 0.31
_exptl_crystal_size_mid 0.26
_exptl_crystal_size_min 0.21
_refine_diff_density_max 0.574
_refine_diff_density_min -0.312
_refine_diff_density_rms 0.052
_refine_ls_abs_structure_details 'Flack H D (1983), Acta Cryst. A39, 876-881'
_refine_ls_abs_structure_Flack -0.01(4)
_refine_ls_extinction_method none
_refine_ls_goodness_of_fit_ref 1.033
_refine_ls_hydrogen_treatment constr
_refine_ls_matrix_type full
_refine_ls_number_parameters 840
_refine_ls_number_reflns 9128
_refine_ls_number_restraints 1
_refine_ls_restrained_S_all 1.033
_refine_ls_R_factor_all 0.0544
_refine_ls_R_factor_gt 0.0456
_refine_ls_shift/su_max 0.110
_refine_ls_shift/su_mean 0.005
_refine_ls_structure_factor_coef Fsqd
_refine_ls_weighting_details 'calc w=1/[\s^2^(Fo^2^)+(0.0649P)^2^+1.2420P] where P=(Fo^2^+2Fc^2^)/3'
_refine_ls_weighting_scheme calc
_refine_ls_wR_factor_gt 0.1148
_refine_ls_wR_factor_ref 0.1214
_reflns_number_gt 7930
_reflns_number_total 9128
_reflns_threshold_expression >2sigma(I)
_cod_data_source_file cg901309b_si_001.cif
_cod_data_source_block complex_F
_cod_original_cell_volume 2747.5(11)
_cod_original_sg_symbol_H-M 'P 21'
_cod_database_code 4502503

loop_
_symmetry_equiv_pos_as_xyz
'x, y, z'
'-x, y+1/2, -z'

loop_
_atom_site_label
_atom_site_type_symbol
_atom_site_fract_x
_atom_site_fract_y
_atom_site_fract_z
_atom_site_U_iso_or_equiv
_atom_site_adp_type
_atom_site_occupancy
_atom_site_symmetry_multiplicity
_atom_site_calc_flag
_atom_site_refinement_flags
O1W O 0.2304(2) 0.11765(19) 0.9777(2) 0.0545(8) Uani 1 1 d .
H1WA H 0.2355 0.1519 1.0360 0.065 Uiso 1 1 d R
H1WB H 0.2934 0.1345 0.9506 0.065 Uiso 1 1 d R
O2W O 0.2665(2) 0.3214(2) 0.9842(2) 0.0554(8) Uani 1 1 d .
H2WA H 0.1990 0.3111 0.9581 0.066 Uiso 1 1 d R
H2WB H 0.2787 0.2739 1.0130 0.066 Uiso 1 1 d R
O3W O 0.2715(3) 0.2127(4) 0.1539(3) 0.0973(15) Uani 1 1 d .
O4W O 0.2380(3) 0.2337(3) 0.7526(3) 0.0814(12) Uani 1 1 d .
O5W O 0.1128(3) -0.0220(2) 0.7672(2) 0.0670(10) Uani 1 1 d .
O6W O 0.9222(2) 0.01503(17) 0.9101(2) 0.0401(6) Uani 1 1 d .
O7W O 0.7407(12) 0.2231(8) 0.8536(6) 0.271(6) Uani 1 1 d .
O8W O 0.3033(14) 0.4089(11) 0.7871(7) 0.399(13) Uani 1 1 d .
K1 K 0.43953(8) 0.29345(6) 0.86168(7) 0.0476(2) Uani 1 1 d .
K2 K 1.05908(8) 0.14788(5) 0.85024(6) 0.0440(2) Uani 1 1 d .
C1 C 0.6257(3) 0.3673(3) 0.6675(3) 0.0373(9) Uani 1 1 d .
C2 C 0.8095(3) 0.4052(3) 0.6320(3) 0.0385(9) Uani 1 1 d .
H2 H 0.8260 0.4541 0.5929 0.046 Uiso 1 1 calc R
C3 C 0.7732(3) 0.3301(3) 0.5693(3) 0.0408(9) Uani 1 1 d .
H3 H 0.7758 0.3433 0.5009 0.049 Uiso 1 1 calc R
C4 C 0.9356(3) 0.2964(3) 0.6589(3) 0.0363(9) Uani 1 1 d .
C5 C 0.5881(3) 0.2502(3) 0.5586(3) 0.0408(9) Uani 1 1 d .
H5A H 0.5103 0.2679 0.5628 0.049 Uiso 1 1 calc R
H5B H 0.6038 0.2435 0.4912 0.049 Uiso 1 1 calc R
C6 C 0.8604(3) 0.1862(3) 0.5542(3) 0.0400(9) Uani 1 1 d .
H6A H 0.8355 0.1896 0.4875 0.048 Uiso 1 1 calc R
H6B H 0.9383 0.1679 0.5559 0.048 Uiso 1 1 calc R
C7 C 0.5306(3) 0.1457(3) 0.6732(3) 0.0393(9) Uani 1 1 d .
C8 C 0.6781(3) 0.1084(3) 0.5777(3) 0.0397(9) Uani 1 1 d .
H8 H 0.6677 0.0932 0.5100 0.048 Uiso 1 1 calc R
C9 C 0.6499(3) 0.0352(3) 0.6440(3) 0.0393(9) Uani 1 1 d .
H9 H 0.6254 -0.0138 0.6072 0.047 Uiso 1 1 calc R
C10 C 0.8368(3) 0.0726(2) 0.6677(2) 0.0326(8) Uani 1 1 d .
C11 C 0.5011(3) 0.0214(3) 0.7690(3) 0.0414(9) Uani 1 1 d .
H11A H 0.4967 -0.0362 0.7485 0.050 Uiso 1 1 calc R
H11B H 0.4248 0.0427 0.7708 0.050 Uiso 1 1 calc R
C12 C 0.7722(3) -0.0446(2) 0.7649(3) 0.0413(9) Uani 1 1 d .
H12A H 0.7266 -0.0923 0.7462 0.050 Uiso 1 1 calc R
H12B H 0.8506 -0.0617 0.7649 0.050 Uiso 1 1 calc R
C13 C 0.5196(3) 0.0816(2) 0.9298(3) 0.0380(9) Uani 1 1 d .
C14 C 0.6360(3) -0.0315(2) 0.9016(3) 0.0377(9) Uani 1 1 d .
H14 H 0.6115 -0.0896 0.8993 0.045 Uiso 1 1 calc R
C15 C 0.6557(3) -0.0007(2) 1.0047(3) 0.0373(9) Uani 1 1 d .
H15 H 0.6381 -0.0439 1.0514 0.045 Uiso 1 1 calc R
C16 C 0.8242(3) 0.0059(2) 0.9249(3) 0.0355(8) Uani 1 1 d .
C17 C 0.5614(3) 0.1142(3) 1.0968(3) 0.0393(9) Uani 1 1 d .
H17A H 0.5704 0.0769 1.1511 0.047 Uiso 1 1 calc R
H17B H 0.4845 0.1345 1.0954 0.047 Uiso 1 1 calc R
C18 C 0.8325(3) 0.0473(2) 1.0939(3) 0.0382(9) Uani 1 1 d .
H18A H 0.9105 0.0300 1.0902 0.046 Uiso 1 1 calc R
H18B H 0.8009 0.0195 1.1485 0.046 Uiso 1 1 calc R
C19 C 0.6061(3) 0.2618(2) 1.0865(2) 0.0359(9) Uani 1 1 d .
C20 C 0.7442(3) 0.1790(2) 1.1598(2) 0.0344(8) Uani 1 1 d .
H20 H 0.7371 0.1588 1.2255 0.041 Uiso 1 1 calc R
C21 C 0.7858(3) 0.2699(2) 1.1575(2) 0.0331(8) Uani 1 1 d .
H21 H 0.8019 0.2913 1.2222 0.040 Uiso 1 1 calc R
C22 C 0.9125(3) 0.1852(2) 1.0783(2) 0.0293(8) Uani 1 1 d .
C23 C 0.6884(3) 0.4011(2) 1.0905(3) 0.0370(9) Uani 1 1 d .
H23A H 0.6104 0.4189 1.0895 0.044 Uiso 1 1 calc R
H23B H 0.7277 0.4309 1.1419 0.044 Uiso 1 1 calc R
C24 C 0.9597(3) 0.3319(2) 1.0824(3) 0.0333(8) Uani 1 1 d .
H24A H 1.0359 0.3110 1.0773 0.040 Uiso 1 1 calc R
H24B H 0.9594 0.3708 1.1356 0.040 Uiso 1 1 calc R
C25 C 0.6720(3) 0.4390(2) 0.9219(3) 0.0331(8) Uani 1 1 d .
C26 C 0.8522(3) 0.4453(2) 0.9925(3) 0.0323(8) Uani 1 1 d .
H26 H 0.8760 0.4891 1.0376 0.039 Uiso 1 1 calc R
C27 C 0.8563(3) 0.4746(2) 0.8877(3) 0.0352(8) Uani 1 1 d .
H27 H 0.8817 0.5324 0.8837 0.042 Uiso 1 1 calc R
C28 C 0.9781(3) 0.3633(2) 0.9114(3) 0.0308(8) Uani 1 1 d .
C29 C 0.7027(3) 0.4859(2) 0.7578(3) 0.0405(9) Uani 1 1 d .
H29A H 0.6240 0.5019 0.7598 0.049 Uiso 1 1 calc R
H29B H 0.7445 0.5335 0.7352 0.049 Uiso 1 1 calc R
C30 C 0.9747(3) 0.4233(3) 0.7500(3) 0.0382(9) Uani 1 1 d .
H30A H 0.9737 0.4810 0.7298 0.046 Uiso 1 1 calc R
H30B H 1.0521 0.4041 0.7488 0.046 Uiso 1 1 calc R
N1 N 0.7134(3) 0.4192(2) 0.6909(2) 0.0391(8) Uani 1 1 d .
N2 N 0.6600(3) 0.3148(2) 0.5979(2) 0.0393(8) Uani 1 1 d .
N3 N 0.9084(2) 0.3756(2) 0.6832(2) 0.0394(8) Uani 1 1 d .
N4 N 0.8547(3) 0.2675(2) 0.5962(2) 0.0402(8) Uani 1 1 d .
N5 N 0.6005(3) 0.1718(2) 0.6044(2) 0.0404(8) Uani 1 1 d .
N6 N 0.5612(3) 0.0675(2) 0.7000(2) 0.0402(8) Uani 1 1 d .
N7 N 0.7937(2) 0.1259(2) 0.6015(2) 0.0372(7) Uani 1 1 d .
N8 N 0.7547(3) 0.0205(2) 0.6949(2) 0.0393(8) Uani 1 1 d .
N9 N 0.5505(2) 0.0241(2) 0.8644(2) 0.0379(8) Uani 1 1 d .
N10 N 0.5803(3) 0.0692(2) 1.0112(2) 0.0391(8) Uani 1 1 d .
N11 N 0.7445(3) -0.0203(2) 0.8602(2) 0.0371(7) Uani 1 1 d .
N12 N 0.7732(3) 0.0204(2) 1.0092(2) 0.0367(7) Uani 1 1 d .
N13 N 0.6368(2) 0.1831(2) 1.1098(2) 0.0379(7) Uani 1 1 d .
N14 N 0.6927(2) 0.3131(2) 1.1116(2) 0.0350(7) Uani 1 1 d .
N15 N 0.8299(2) 0.13519(19) 1.1104(2) 0.0337(7) Uani 1 1 d .
N16 N 0.8867(2) 0.26418(19) 1.1028(2) 0.0349(7) Uani 1 1 d .
N17 N 0.7361(3) 0.4235(2) 1.0026(2) 0.0356(7) Uani 1 1 d .
N18 N 0.7424(2) 0.4659(2) 0.8535(2) 0.0348(7) Uani 1 1 d .
N19 N 0.9284(2) 0.37572(19) 0.9953(2) 0.0348(7) Uani 1 1 d .
N20 N 0.9367(2) 0.4185(2) 0.8470(2) 0.0357(7) Uani 1 1 d .
O1 O 0.5339(2) 0.36887(19) 0.70166(19) 0.0437(7) Uani 1 1 d .
O2 O 0.4520(2) 0.18551(18) 0.7044(2) 0.0449(7) Uani 1 1 d .
O3 O 0.4464(2) 0.13366(19) 0.9161(2) 0.0482(7) Uani 1 1 d .
O4 O 0.5167(2) 0.28318(19) 1.0514(2) 0.0448(7) Uani 1 1 d .
O5 O 0.5714(2) 0.43141(17) 0.91351(19) 0.0400(6) Uani 1 1 d .
O6 O 1.0175(2) 0.25804(18) 0.68689(19) 0.0435(7) Uani 1 1 d .
O7 O 0.9346(2) 0.07229(18) 0.69712(19) 0.0408(6) Uani 1 1 d .
O9 O 0.9953(2) 0.16318(16) 1.03809(18) 0.0372(6) Uani 1 1 d .
O10 O 1.0512(2) 0.31190(16) 0.89601(18) 0.0366(6) Uani 1 1 d .
C31 C 0.3890(4) 0.0145(3) 0.5121(3) 0.0483(11) Uani 1 1 d .
H31 H 0.4441 -0.0266 0.5142 0.058 Uiso 1 1 calc R
C32 C 0.3983(3) 0.0791(3) 0.4510(3) 0.0482(10) Uani 1 1 d .
C33 C 0.3172(4) 0.1407(3) 0.4456(3) 0.0575(12) Uani 1 1 d .
H33 H 0.3239 0.1851 0.4034 0.069 Uiso 1 1 calc R
C34 C 0.2265(4) 0.1347(3) 0.5041(4) 0.0604(12) Uani 1 1 d .
H34 H 0.1709 0.1755 0.5010 0.072 Uiso 1 1 calc R
C35 C 0.0819(4) 0.4789(3) 0.5386(3) 0.0461(10) Uani 1 1 d .
H35 H 0.0180 0.5121 0.5422 0.055 Uiso 1 1 calc R
C36 C 0.0810(4) 0.4103(3) 0.4795(3) 0.0542(12) Uani 1 1 d .
C37 C 0.1744(5) 0.3612(3) 0.4722(4) 0.0667(14) Uani 1 1 d .
H37 H 0.1742 0.3150 0.4321 0.080 Uiso 1 1 calc R
C38 C 0.2676(5) 0.3823(4) 0.5257(5) 0.0790(17) Uani 1 1 d .
H38 H 0.3319 0.3496 0.5214 0.095 Uiso 1 1 calc R
C39 C 0.2706(5) 0.4486(4) 0.5845(5) 0.0826(18) Uani 1 1 d .
H39 H 0.3359 0.4611 0.6201 0.099 Uiso 1 1 calc R
C40 C 0.1763(4) 0.4980(3) 0.5917(4) 0.0571(12) Uani 1 1 d .
C41 C 0.2162(4) 0.0699(3) 0.5670(3) 0.0567(12) Uani 1 1 d .
H41 H 0.1543 0.0668 0.6062 0.068 Uiso 1 1 calc R
C42 C 0.2982(4) 0.0090(3) 0.5718(3) 0.0449(10) Uani 1 1 d .
O17 O 0.1828(3) 0.5645(3) 0.6487(3) 0.0766(11) Uani 1 1 d .
H17 H 0.1190 0.5808 0.6600 0.115 Uiso 1 1 calc R
O18 O -0.0188(3) 0.3935(2) 0.4294(3) 0.0755(11) Uani 1 1 d .
H18 H -0.0111 0.3516 0.3966 0.113 Uiso 1 1 calc R
O19 O 0.2852(3) -0.0536(2) 0.6346(2) 0.0553(8) Uani 1 1 d .
H19 H 0.3407 -0.0841 0.6343 0.083 Uiso 1 1 calc R
O20 O 0.4903(3) 0.0804(2) 0.3949(2) 0.0602(8) Uani 1 1 d .
H20A H 0.4881 0.1219 0.3606 0.090 Uiso 1 1 calc R
N21 N 0.0297(4) 0.2031(3) 0.3042(3) 0.0587(11) Uani 1 1 d .
N22 N 0.5138(4) 0.2856(3) 1.3135(3) 0.0649(11) Uani 1 1 d .
O11 O 0.6112(5) 0.2787(6) 1.3305(3) 0.145(3) Uani 1 1 d .
O12 O 0.4676(10) 0.3439(5) 1.3271(7) 0.256(7) Uani 1 1 d .
O13 O 0.4742(5) 0.2198(4) 1.2788(3) 0.1047(15) Uani 1 1 d .
O14 O -0.0474(4) 0.2304(4) 0.3522(3) 0.1125(18) Uani 1 1 d .
O15 O 0.0412(5) 0.1310(3) 0.2882(4) 0.1186(19) Uani 1 1 d .
O16 O 0.0945(4) 0.2550(3) 0.2741(3) 0.0828(12) Uani 1 1 d .

loop_
_atom_site_aniso_label
_atom_site_aniso_U_11
_atom_site_aniso_U_22
_atom_site_aniso_U_33
_atom_site_aniso_U_23
_atom_site_aniso_U_13
_atom_site_aniso_U_12
O1W 0.0366(16) 0.0507(18) 0.077(2) 0.0030(15) 0.0132(14) -0.0062(14)
O2W 0.0339(15) 0.0542(19) 0.077(2) -0.0096(16) -0.0099(14) -0.0013(14)
O3W 0.062(2) 0.176(5) 0.055(2) -0.009(2) 0.0037(18) -0.003(3)
O4W 0.0347(18) 0.136(4) 0.073(2) -0.016(2) 0.0038(16) 0.014(2)
O5W 0.064(2) 0.079(3) 0.058(2) 0.0166(18) -0.0016(17) 0.0171(19)
O6W 0.0246(14) 0.0422(16) 0.0535(16) -0.0025(13) 0.0032(11) 0.0016(11)
O7W 0.459(18) 0.189(9) 0.163(7) -0.001(7) -0.020(9) -0.111(11)
O8W 0.54(2) 0.49(2) 0.165(8) -0.051(11) -0.036(11) 0.41(2)
K1 0.0415(5) 0.0433(5) 0.0583(5) -0.0049(4) 0.0060(4) 0.0035(4)
K2 0.0464(5) 0.0390(5) 0.0467(5) -0.0007(4) 0.0026(4) -0.0004(4)
C1 0.033(2) 0.042(2) 0.037(2) 0.0121(17) -0.0054(16) 0.0043(18)
C2 0.028(2) 0.046(2) 0.041(2) 0.0168(18) -0.0010(16) 0.0032(17)
C3 0.033(2) 0.055(3) 0.0341(19) 0.0181(18) 0.0018(16) 0.0071(18)
C4 0.030(2) 0.043(2) 0.037(2) 0.0091(17) 0.0055(16) 0.0010(18)
C5 0.029(2) 0.063(3) 0.0305(19) 0.0015(18) -0.0073(15) 0.0052(18)
C6 0.035(2) 0.058(3) 0.0269(18) 0.0007(17) 0.0037(15) 0.0073(19)
C7 0.0263(19) 0.051(2) 0.040(2) -0.0089(19) -0.0057(16) -0.0045(18)
C8 0.033(2) 0.055(3) 0.0303(19) -0.0145(17) -0.0048(16) 0.0039(18)
C9 0.027(2) 0.046(2) 0.044(2) -0.0137(18) -0.0075(16) 0.0024(17)
C10 0.029(2) 0.037(2) 0.0326(19) -0.0083(16) 0.0006(15) 0.0050(16)
C11 0.0239(19) 0.045(2) 0.055(2) -0.0071(19) -0.0024(17) -0.0098(17)
C12 0.037(2) 0.032(2) 0.055(2) -0.0038(18) 0.0003(18) 0.0032(17)
C13 0.0214(19) 0.037(2) 0.057(2) 0.0024(18) 0.0097(17) -0.0065(17)
C14 0.0265(19) 0.031(2) 0.056(2) 0.0024(17) 0.0029(17) -0.0055(16)
C15 0.031(2) 0.032(2) 0.049(2) 0.0072(17) 0.0022(16) -0.0059(16)
C16 0.031(2) 0.0251(19) 0.050(2) 0.0043(16) 0.0004(17) 0.0017(16)
C17 0.0257(19) 0.049(2) 0.044(2) 0.0053(18) 0.0134(16) -0.0017(17)
C18 0.035(2) 0.039(2) 0.041(2) 0.0142(17) -0.0019(17) 0.0028(17)
C19 0.028(2) 0.049(2) 0.0310(18) 0.0010(17) 0.0080(16) 0.0023(17)
C20 0.0310(19) 0.045(2) 0.0271(17) 0.0050(15) 0.0045(15) 0.0038(17)
C21 0.0279(19) 0.048(2) 0.0235(16) -0.0012(15) 0.0022(14) 0.0056(16)
C22 0.0247(18) 0.038(2) 0.0248(16) -0.0006(15) -0.0075(14) 0.0033(15)
C23 0.0272(19) 0.042(2) 0.041(2) -0.0131(17) -0.0008(16) 0.0058(16)
C24 0.0226(18) 0.041(2) 0.0359(19) -0.0085(16) -0.0048(15) 0.0004(15)
C25 0.027(2) 0.0242(19) 0.048(2) -0.0029(16) -0.0018(16) 0.0062(15)
C26 0.0264(19) 0.0279(19) 0.042(2) -0.0075(15) -0.0055(15) 0.0008(15)
C27 0.0269(19) 0.0207(18) 0.058(2) 0.0005(16) -0.0042(17) -0.0001(14)
C28 0.0196(17) 0.0311(19) 0.041(2) -0.0016(16) -0.0029(14) -0.0051(16)
C29 0.029(2) 0.036(2) 0.056(2) 0.0115(18) -0.0065(18) 0.0063(16)
C30 0.0256(19) 0.039(2) 0.050(2) 0.0100(17) 0.0057(17) -0.0035(16)
N1 0.0283(17) 0.045(2) 0.0443(18) 0.0092(15) -0.0003(14) 0.0042(14)
N2 0.0315(17) 0.047(2) 0.0390(17) 0.0050(15) 0.0011(14) 0.0027(15)
N3 0.0267(16) 0.040(2) 0.0508(19) 0.0131(15) -0.0073(14) -0.0021(14)
N4 0.0342(18) 0.050(2) 0.0361(17) 0.0016(15) -0.0027(14) 0.0066(15)
N5 0.0304(17) 0.048(2) 0.0426(18) -0.0021(15) -0.0001(14) 0.0033(15)
N6 0.0298(17) 0.048(2) 0.0431(18) -0.0040(15) -0.0006(14) 0.0041(15)
N7 0.0250(16) 0.055(2) 0.0318(16) -0.0033(14) -0.0007(13) 0.0006(15)
N8 0.0301(17) 0.0397(19) 0.0480(19) -0.0071(15) -0.0013(14) 0.0025(14)
N9 0.0277(17) 0.0386(19) 0.0473(19) -0.0025(14) 0.0014(14) -0.0029(14)
N10 0.0314(17) 0.0400(19) 0.0461(19) 0.0052(15) 0.0045(14) 0.0016(15)
N11 0.0289(17) 0.0390(19) 0.0434(18) -0.0024(14) 0.0025(14) -0.0027(14)
N12 0.0270(16) 0.0403(19) 0.0431(18) 0.0021(14) 0.0046(13) -0.0060(14)
N13 0.0225(15) 0.045(2) 0.0465(18) 0.0020(15) 0.0016(13) 0.0022(14)
N14 0.0254(16) 0.044(2) 0.0357(16) 0.0047(14) 0.0024(13) 0.0036(14)
N15 0.0267(16) 0.0353(18) 0.0395(16) 0.0025(14) 0.0049(13) 0.0014(13)
N16 0.0261(16) 0.0353(18) 0.0437(17) -0.0071(14) 0.0038(13) 0.0014(13)
N17 0.0246(16) 0.0354(18) 0.0463(18) 0.0027(14) -0.0068(14) -0.0025(13)
N18 0.0266(17) 0.0341(18) 0.0433(18) 0.0050(14) -0.0050(14) 0.0049(13)
N19 0.0312(16) 0.0320(17) 0.0406(17) -0.0046(14) -0.0063(13) 0.0054(14)
N20 0.0277(16) 0.0355(18) 0.0440(18) 0.0093(14) 0.0029(13) 0.0032(13)
O1 0.0260(14) 0.0537(17) 0.0515(16) 0.0012(14) 0.0032(12) 0.0014(13)
O2 0.0240(13) 0.0531(18) 0.0575(17) -0.0020(14) 0.0003(12) 0.0048(13)
O3 0.0304(15) 0.0559(19) 0.0584(17) -0.0004(14) 0.0055(12) 0.0055(14)
O4 0.0228(13) 0.0535(18) 0.0580(17) 0.0001(14) -0.0021(12) 0.0057(12)
O5 0.0234(14) 0.0479(17) 0.0483(15) 0.0014(12) -0.0030(11) 0.0087(12)
O6 0.0298(15) 0.0519(17) 0.0485(16) 0.0048(13) -0.0041(12) 0.0074(13)
O7 0.0277(14) 0.0489(17) 0.0458(15) 0.0003(13) -0.0026(12) 0.0004(12)
O9 0.0254(13) 0.0408(15) 0.0458(14) -0.0034(12) 0.0075(11) 0.0055(11)
O10 0.0252(13) 0.0389(15) 0.0456(15) 0.0017(12) 0.0003(11) 0.0083(11)
C31 0.038(2) 0.051(3) 0.054(3) -0.021(2) -0.0138(19) 0.000(2)
C32 0.040(2) 0.058(3) 0.046(2) -0.011(2) -0.0116(19) -0.004(2)
C33 0.059(3) 0.059(3) 0.054(3) -0.005(2) -0.004(2) 0.009(2)
C34 0.055(3) 0.056(3) 0.070(3) 0.003(2) 0.006(2) 0.017(2)
C35 0.044(2) 0.048(3) 0.046(2) 0.010(2) 0.008(2) -0.004(2)
C36 0.061(3) 0.055(3) 0.047(2) 0.018(2) 0.008(2) 0.000(2)
C37 0.069(3) 0.052(3) 0.080(4) 0.003(3) 0.015(3) -0.001(3)
C38 0.056(3) 0.063(4) 0.119(5) 0.002(3) 0.015(3) 0.008(3)
C39 0.045(3) 0.073(4) 0.129(5) -0.001(4) -0.010(3) -0.005(3)
C40 0.056(3) 0.048(3) 0.068(3) 0.005(2) 0.016(2) -0.010(2)
C41 0.050(3) 0.063(3) 0.056(3) -0.009(2) -0.001(2) 0.005(2)
C42 0.045(2) 0.049(3) 0.040(2) -0.0069(19) -0.0126(18) -0.007(2)
O17 0.072(2) 0.079(3) 0.079(2) -0.018(2) 0.001(2) -0.017(2)
O18 0.078(3) 0.075(3) 0.072(2) -0.0085(19) -0.019(2) -0.004(2)
O19 0.0511(19) 0.054(2) 0.0602(19) 0.0010(15) -0.0048(15) 0.0088(15)
O20 0.0466(18) 0.072(2) 0.0620(19) -0.0073(17) 0.0033(15) -0.0033(16)
N21 0.061(3) 0.079(3) 0.0367(19) 0.004(2) -0.0012(19) -0.009(2)
N22 0.070(3) 0.071(3) 0.055(2) 0.013(2) 0.013(2) -0.009(3)
O11 0.097(4) 0.275(9) 0.063(3) 0.006(4) 0.009(3) 0.008(5)
O12 0.380(14) 0.128(6) 0.270(10) 0.108(7) 0.199(10) 0.153(8)
O13 0.134(4) 0.106(4) 0.075(3) 0.009(3) 0.023(3) -0.008(3)
O14 0.075(3) 0.199(6) 0.065(2) 0.003(3) 0.029(2) -0.013(3)
O15 0.173(5) 0.047(3) 0.132(4) -0.003(2) -0.054(4) -0.002(3)
O16 0.087(3) 0.080(3) 0.082(3) -0.003(2) 0.019(2) -0.026(2)

loop_
_atom_type_symbol
_atom_type_description
_atom_type_scat_dispersion_real
_atom_type_scat_dispersion_imag
_atom_type_scat_source
C C 0.0033 0.0016 'International Tables Vol C Tables 4.2.6.8 and 6.1.1.4'
H H 0.0000 0.0000 'International Tables Vol C Tables 4.2.6.8 and 6.1.1.4'
N N 0.0061 0.0033 'International Tables Vol C Tables 4.2.6.8 and 6.1.1.4'
O O 0.0106 0.0060 'International Tables Vol C Tables 4.2.6.8 and 6.1.1.4'
K K 0.2009 0.2494 'International Tables Vol C Tables 4.2.6.8 and 6.1.1.4'

loop_
_geom_angle_atom_site_label_1
_geom_angle_atom_site_label_2
_geom_angle_atom_site_label_3
_geom_angle
_geom_angle_site_symmetry_1
_geom_angle_site_symmetry_3
K2 O4W K1 120.28(13) 1_455 .
C16 O6W K2 135.6(2) . .
O8W K1 O3 142.7(5) . .
O8W K1 O2W 70.8(3) . .
O3 K1 O2W 89.87(9) . .
O8W K1 O4 126.5(2) . .
O3 K1 O4 70.54(9) . .
O2W K1 O4 69.42(9) . .
O8W K1 O5 82.9(5) . .
O3 K1 O5 132.45(9) . .
O2W K1 O5 97.60(9) . .
O4 K1 O5 68.60(9) . .
O8W K1 O1 68.8(4) . .
O3 K1 O1 129.10(9) . .
O2W K1 O1 138.46(10) . .
O4 K1 O1 130.98(9) . .
O5 K1 O1 68.22(8) . .
O8W K1 O2 99.9(3) . .
O3 K1 O2 68.07(9) . .
O2W K1 O2 130.23(9) . .
O4 K1 O2 133.19(9) . .
O5 K1 O2 130.58(8) . .
O1 K1 O2 67.23(9) . .
O8W K1 O4W 63.3(4) . .
O3 K1 O4W 81.48(12) . .
O2W K1 O4W 76.41(10) . .
O4 K1 O4W 135.17(10) . .
O5 K1 O4W 145.93(11) . .
O1 K1 O4W 93.85(10) . .
O2 K1 O4W 57.14(9) . .
O1W K2 O10 92.89(9) 1_655 .
O1W K2 O9 67.31(9) 1_655 .
O10 K2 O9 71.21(8) . .
O1W K2 O6W 95.59(9) 1_655 .
O10 K2 O6W 129.83(8) . .
O9 K2 O6W 67.05(8) . .
O1W K2 O7 141.55(10) 1_655 .
O10 K2 O7 124.93(9) . .
O9 K2 O7 127.01(8) . .
O6W K2 O7 66.87(8) . .
O1W K2 O4W 81.26(10) 1_655 1_655
O10 K2 O4W 71.33(10) . 1_655
O9 K2 O4W 128.89(10) . 1_655
O6W K2 O4W 158.84(11) . 1_655
O7 K2 O4W 102.84(10) . 1_655
O1W K2 O6 136.80(9) 1_655 .
O10 K2 O6 65.65(8) . .
O9 K2 O6 130.00(8) . .
O6W K2 O6 127.23(8) . .
O7 K2 O6 66.39(8) . .
O4W K2 O6 56.91(9) 1_655 .
O1W K2 O5W 85.81(10) 1_655 1_655
O10 K2 O5W 166.08(9) . 1_655
O9 K2 O5W 120.53(9) . 1_655
O6W K2 O5W 64.06(9) . 1_655
O7 K2 O5W 55.85(9) . 1_655
O4W K2 O5W 94.80(11) 1_655 1_655
O6 K2 O5W 106.28(9) . 1_655
O1 C1 N2 126.2(4) . .
O1 C1 N1 125.8(4) . .
N2 C1 N1 107.9(3) . .
N3 C2 N1 114.6(3) . .
N3 C2 C3 103.4(3) . .
N1 C2 C3 103.4(3) . .
N2 C3 N4 115.9(3) . .
N2 C3 C2 102.9(3) . .
N4 C3 C2 103.0(3) . .
O6 C4 N3 126.4(4) . .
O6 C4 N4 125.4(4) . .
N3 C4 N4 108.2(3) . .
N5 C5 N2 114.6(3) . .
N7 C6 N4 113.4(3) . .
O2 C7 N5 125.5(4) . .
O2 C7 N6 126.0(4) . .
N5 C7 N6 108.5(3) . .
N7 C8 N5 114.9(3) . .
N7 C8 C9 103.7(3) . .
N5 C8 C9 103.6(3) . .
N6 C9 N8 115.6(3) . .
N6 C9 C8 103.2(3) . .
N8 C9 C8 102.8(3) . .
O7 C10 N8 126.3(4) . .
O7 C10 N7 124.8(3) . .
N8 C10 N7 109.0(3) . .
N6 C11 N9 114.3(3) . .
N11 C12 N8 113.4(3) . .
O3 C13 N10 126.7(4) . .
O3 C13 N9 124.7(4) . .
N10 C13 N9 108.6(3) . .
N9 C14 N11 114.1(3) . .
N9 C14 C15 102.9(3) . .
N11 C14 C15 102.9(3) . .
N12 C15 N10 114.7(3) . .
N12 C15 C14 103.7(3) . .
N10 C15 C14 103.5(3) . .
O6W C16 N11 125.9(4) . .
O6W C16 N12 126.0(4) . .
N11 C16 N12 108.0(3) . .
N10 C17 N13 112.8(3) . .
N12 C18 N15 114.9(3) . .
O4 C19 N13 126.3(4) . .
O4 C19 N14 125.6(4) . .
N13 C19 N14 108.1(3) . .
N15 C20 N13 115.0(3) . .
N15 C20 C21 103.0(3) . .
N13 C20 C21 103.1(3) . .
N14 C21 N16 115.8(3) . .
N14 C21 C20 103.0(3) . .
N16 C21 C20 102.8(3) . .
O9 C22 N16 126.2(3) . .
O9 C22 N15 126.2(3) . .
N16 C22 N15 107.6(3) . .
N17 C23 N14 114.4(3) . .
N16 C24 N19 113.5(3) . .
O5 C25 N18 126.5(4) . .
O5 C25 N17 126.2(4) . .
N18 C25 N17 107.3(3) . .
N17 C26 N19 114.3(3) . .
N17 C26 C27 103.0(3) . .
N19 C26 C27 103.0(3) . .
N18 C27 N20 116.0(3) . .
N18 C27 C26 103.4(3) . .
N20 C27 C26 102.9(3) . .
O10 C28 N19 126.0(3) . .
O10 C28 N20 125.2(3) . .
N19 C28 N20 108.8(3) . .
N1 C29 N18 113.9(3) . .
N3 C30 N20 113.7(3) . .
C1 N1 C29 122.2(3) . .
C1 N1 C2 112.2(3) . .
C29 N1 C2 125.1(3) . .
C1 N2 C3 113.3(3) . .
C1 N2 C5 122.2(3) . .
C3 N2 C5 124.5(3) . .
C4 N3 C30 122.4(3) . .
C4 N3 C2 112.5(3) . .
C30 N3 C2 125.0(3) . .
C4 N4 C6 122.2(3) . .
C4 N4 C3 112.6(3) . .
C6 N4 C3 124.8(3) . .
C7 N5 C5 122.5(3) . .
C7 N5 C8 112.1(3) . .
C5 N5 C8 125.1(3) . .
C7 N6 C11 122.2(3) . .
C7 N6 C9 112.4(3) . .
C11 N6 C9 125.0(4) . .
C10 N7 C6 122.9(3) . .
C10 N7 C8 112.0(3) . .
C6 N7 C8 124.7(3) . .
C10 N8 C9 112.5(3) . .
C10 N8 C12 123.4(3) . .
C9 N8 C12 124.1(3) . .
C13 N9 C11 122.1(3) . .
C13 N9 C14 112.5(3) . .
C11 N9 C14 125.3(3) . .
C13 N10 C17 122.9(3) . .
C13 N10 C15 112.4(3) . .
C17 N10 C15 124.3(3) . .
C16 N11 C12 121.9(3) . .
C16 N11 C14 112.8(3) . .
C12 N11 C14 124.8(3) . .
C16 N12 C18 123.2(3) . .
C16 N12 C15 112.3(3) . .
C18 N12 C15 124.3(3) . .
C19 N13 C17 122.0(3) . .
C19 N13 C20 112.9(3) . .
C17 N13 C20 124.6(3) . .
C19 N14 C21 112.7(3) . .
C19 N14 C23 121.4(3) . .
C21 N14 C23 125.8(3) . .
C22 N15 C18 120.9(3) . .
C22 N15 C20 113.5(3) . .
C18 N15 C20 125.7(3) . .
C22 N16 C24 121.5(3) . .
C22 N16 C21 113.1(3) . .
C24 N16 C21 125.2(3) . .
C25 N17 C23 122.4(3) . .
C25 N17 C26 112.9(3) . .
C23 N17 C26 123.9(3) . .
C25 N18 C27 113.2(3) . .
C25 N18 C29 122.1(3) . .
C27 N18 C29 124.7(3) . .
C28 N19 C26 112.7(3) . .
C28 N19 C24 123.6(3) . .
C26 N19 C24 123.2(3) . .
C28 N20 C27 112.5(3) . .
C28 N20 C30 123.0(3) . .
C27 N20 C30 124.5(3) . .
C1 O1 K1 134.0(2) . .
C7 O2 K1 131.4(2) . .
C13 O3 K1 136.0(2) . .
C19 O4 K1 131.7(2) . .
C25 O5 K1 130.7(2) . .
C4 O6 K2 132.8(2) . .
C10 O7 K2 136.1(2) . .
C22 O9 K2 136.2(2) . .
C28 O10 K2 136.7(2) . .
C32 C31 C42 120.6(4) . .
C31 C32 O20 117.1(4) . .
C31 C32 C33 121.0(4) . .
O20 C32 C33 121.8(4) . .
C34 C33 C32 118.3(5) . .
C33 C34 C41 121.3(5) . .
C40 C35 C36 119.9(5) . .
C37 C36 C35 121.0(5) . .
C37 C36 O18 122.3(5) . .
C35 C36 O18 116.7(4) . .
C38 C37 C36 117.6(5) . .
C39 C38 C37 122.7(5) . .
C38 C39 C40 119.6(6) . .
O17 C40 C35 122.6(5) . .
O17 C40 C39 118.2(5) . .
C35 C40 C39 119.2(5) . .
C34 C41 C42 119.7(4) . .
O19 C42 C41 117.8(4) . .
O19 C42 C31 123.1(4) . .
C41 C42 C31 119.1(4) . .
O15 N21 O16 121.7(5) . .
O15 N21 O14 122.7(6) . .
O16 N21 O14 115.5(5) . .
O12 N22 O11 122.2(9) . .
O12 N22 O13 127.0(9) . .
O11 N22 O13 110.7(7) . .

loop_
_geom_bond_atom_site_label_1
_geom_bond_atom_site_label_2
_geom_bond_distance
_geom_bond_site_symmetry_2
O1W K2 2.733(3) 1_455
O2W K1 2.777(3) .
O4W K2 2.937(4) 1_455
O4W K1 2.989(4) .
O5W K2 3.074(4) 1_455
O6W C16 1.210(4) .
O6W K2 2.855(3) .
O8W K1 2.682(10) .
K1 O3 2.708(3) .
K1 O4 2.809(3) .
K1 O5 2.827(3) .
K1 O1 2.833(3) .
K1 O2 2.835(3) .
K2 O1W 2.733(4) 1_655
K2 O10 2.745(3) .
K2 O9 2.790(3) .
K2 O7 2.865(3) .
K2 O4W 2.937(4) 1_655
K2 O6 2.948(3) .
K2 O5W 3.074(4) 1_655
C1 O1 1.215(4) .
C1 N2 1.372(5) .
C1 N1 1.380(5) .
C2 N3 1.453(5) .
C2 N1 1.459(5) .
C2 C3 1.562(6) .
C3 N2 1.449(5) .
C3 N4 1.454(5) .
C4 O6 1.220(4) .
C4 N3 1.373(5) .
C4 N4 1.376(5) .
C5 N5 1.433(5) .
C5 N2 1.459(5) .
C6 N7 1.442(5) .
C6 N4 1.449(5) .
C7 O2 1.234(5) .
C7 N5 1.369(5) .
C7 N6 1.373(6) .
C8 N7 1.445(5) .
C8 N5 1.446(5) .
C8 C9 1.556(6) .
C9 N6 1.442(5) .
C9 N8 1.450(5) .
C10 O7 1.232(4) .
C10 N8 1.362(5) .
C10 N7 1.364(5) .
C11 N6 1.439(5) .
C11 N9 1.453(5) .
C12 N11 1.449(5) .
C12 N8 1.458(5) .
C13 O3 1.229(5) .
C13 N10 1.356(5) .
C13 N9 1.371(5) .
C14 N9 1.454(5) .
C14 N11 1.453(5) .
C14 C15 1.549(6) .
C15 N12 1.450(5) .
C15 N10 1.457(5) .
C16 N11 1.369(5) .
C16 N12 1.373(5) .
C17 N10 1.435(5) .
C17 N13 1.448(5) .
C18 N12 1.440(5) .
C18 N15 1.447(5) .
C19 O4 1.219(4) .
C19 N13 1.367(5) .
C19 N14 1.371(5) .
C20 N15 1.446(4) .
C20 N13 1.452(5) .
C20 C21 1.559(6) .
C21 N14 1.454(5) .
C21 N16 1.457(4) .
C22 O9 1.213(4) .
C22 N16 1.367(5) .
C22 N15 1.369(5) .
C23 N17 1.428(5) .
C23 N14 1.461(5) .
C24 N16 1.441(5) .
C24 N19 1.459(5) .
C25 O5 1.215(4) .
C25 N18 1.373(5) .
C25 N17 1.377(5) .
C26 N17 1.449(5) .
C26 N19 1.454(5) .
C26 C27 1.555(6) .
C27 N18 1.442(5) .
C27 N20 1.457(5) .
C28 O10 1.235(4) .
C28 N19 1.355(5) .
C28 N20 1.360(5) .
C29 N1 1.446(5) .
C29 N18 1.454(5) .
C30 N3 1.441(5) .
C30 N20 1.456(5) .
C31 C32 1.365(7) .
C31 C42 1.398(6) .
C32 O20 1.378(5) .
C32 C33 1.396(7) .
C33 C34 1.389(7) .
C34 C41 1.385(7) .
C35 C40 1.375(7) .
C35 C36 1.392(7) .
C36 C37 1.382(7) .
C36 O18 1.399(6) .
C37 C38 1.373(8) .
C38 C39 1.359(9) .
C39 C40 1.394(8) .
C40 O17 1.347(6) .
C41 C42 1.395(6) .
C42 O19 1.361(5) .
N21 O15 1.201(6) .
N21 O16 1.232(5) .
N21 O14 1.244(6) .
N22 O12 1.117(7) .
N22 O11 1.192(6) .
N22 O13 1.262(7) .
